data_4304574
loop_
_publ_author_name
'Luis Palacios'
'Aurelio Cabeza'
'Sebasti\'an Bruque'
'Santiago Garc\'ia-Granda'
'Miguel A. G. Aranda'

_publ_section_title
;
Structure and Electrons in Mayenite Electrides
;
_journal_name_full 'Inorganic Chemistry'
_journal_page_first 2661
_journal_page_last 2667
_journal_paper_doi 10.1021/ic7021193
_journal_volume 47
_journal_year 2008
_chemical_formula_sum 'Al28 Ca24 O66'
_chemical_formula_weight 2773.36
_chemical_name_systematic
;
 ?
;
_space_group_IT_number 220
_symmetry_cell_setting cubic
_symmetry_space_group_name_Hall 'I -4bd 2c 3'
_symmetry_space_group_name_H-M 'I -4 3 d'
_atom_sites_solution_hydrogens none
_atom_sites_solution_primary direct
_atom_sites_solution_secondary difmap
_audit_creation_method SHELXL-97
_cell_angle_alpha 90.00
_cell_angle_beta 90.00
_cell_angle_gamma 90.00
_cell_formula_units_Z 1
_cell_length_a 11.97110(10)
_cell_length_b 11.97110(10)
_cell_length_c 11.97110(10)
_cell_measurement_temperature 90
_cell_volume 1715.55(2)
_computing_structure_refinement 'SHELXL-97 (Sheldrick, 1997)'
_diffrn_ambient_temperature 90
_diffrn_measured_fraction_theta_full 1.000
_diffrn_measured_fraction_theta_max 1.000
_diffrn_radiation_monochromator graphite
_diffrn_radiation_source 'fine-focus sealed tube'
_diffrn_radiation_wavelength 0.72443
_diffrn_reflns_av_R_equivalents 0.0548
_diffrn_reflns_av_sigmaI/netI 0.0175
_diffrn_reflns_limit_h_max 23
_diffrn_reflns_limit_h_min -23
_diffrn_reflns_limit_k_max 26
_diffrn_reflns_limit_k_min -26
_diffrn_reflns_limit_l_max 26
_diffrn_reflns_limit_l_min -26
_diffrn_reflns_number 33332
_diffrn_reflns_theta_full 53.51
_diffrn_reflns_theta_max 53.51
_diffrn_reflns_theta_min 4.25
_exptl_absorpt_coefficient_mu 2.303
_exptl_crystal_density_diffrn 2.684
_exptl_crystal_density_method 'not measured'
_exptl_crystal_F_000 1372
_refine_diff_density_max 0.641
_refine_diff_density_min -0.479
_refine_diff_density_rms 0.119
_refine_ls_abs_structure_details 'Flack H D (1983), Acta Cryst. A39, 876-881'
_refine_ls_abs_structure_Flack -0.02(2)
_refine_ls_extinction_method none
_refine_ls_goodness_of_fit_ref 1.148
_refine_ls_hydrogen_treatment none
_refine_ls_matrix_type full
_refine_ls_number_parameters 38
_refine_ls_number_reflns 1647
_refine_ls_number_restraints 2
_refine_ls_restrained_S_all 1.169
_refine_ls_R_factor_all 0.0210
_refine_ls_R_factor_gt 0.0208
_refine_ls_shift/su_max 0.003
_refine_ls_shift/su_mean 0.000
_refine_ls_structure_factor_coef Fsqd
_refine_ls_weighting_details 'calc w=1/[\s^2^(Fo^2^)+(0.0258P)^2^+0.7717P] where P=(Fo^2^+2Fc^2^)/3'
_refine_ls_weighting_scheme calc
_refine_ls_wR_factor_gt 0.0531
_refine_ls_wR_factor_ref 0.0532
_reflns_number_gt 1634
_reflns_number_total 1647
_reflns_threshold_expression >4sigma(I)
_cod_data_source_file ic7021193-file001.cif
_cod_data_source_block 90k_colorless_045_sh(ca3_2b_al)
_cod_depositor_comments
;
The following automatic conversions were performed:
'_symmetry_cell_setting' value 'Cubic' changed to 'cubic' according to
'/home/saulius/struct/CIF-dictionaries/cif_core.dic' dictionary named
'cif_core.dic' version 2.4.1 from 2010-06-29.

Automatic conversion script
Id: cif_fix_enum 1527 2010-12-29 10:47:43Z saulius 
;
_cod_database_code 4304574

loop_
_symmetry_equiv_pos_as_xyz
'x, y, z'
'-x+1/2, -y, z+1/2'
'-x, y+1/2, -z+1/2'
'x+1/2, -y+1/2, -z'
'z, x, y'
'z+1/2, -x+1/2, -y'
'-z+1/2, -x, y+1/2'
'-z, x+1/2, -y+1/2'
'y, z, x'
'-y, z+1/2, -x+1/2'
'y+1/2, -z+1/2, -x'
'-y+1/2, -z, x+1/2'
'y+1/4, x+1/4, z+1/4'
'-y+1/4, -x+3/4, z+3/4'
'y+3/4, -x+1/4, -z+3/4'
'-y+3/4, x+3/4, -z+1/4'
'x+1/4, z+1/4, y+1/4'
'-x+3/4, z+3/4, -y+1/4'
'-x+1/4, -z+3/4, y+3/4'
'x+3/4, -z+1/4, -y+3/4'
'z+1/4, y+1/4, x+1/4'
'z+3/4, -y+1/4, -x+3/4'
'-z+3/4, y+3/4, -x+1/4'
'-z+1/4, -y+3/4, x+3/4'
'x+1/2, y+1/2, z+1/2'
'-x+1, -y+1/2, z+1'
'-x+1/2, y+1, -z+1'
'x+1, -y+1, -z+1/2'
'z+1/2, x+1/2, y+1/2'
'z+1, -x+1, -y+1/2'
'-z+1, -x+1/2, y+1'
'-z+1/2, x+1, -y+1'
'y+1/2, z+1/2, x+1/2'
'-y+1/2, z+1, -x+1'
'y+1, -z+1, -x+1/2'
'-y+1, -z+1/2, x+1'
'y+3/4, x+3/4, z+3/4'
'-y+3/4, -x+5/4, z+5/4'
'y+5/4, -x+3/4, -z+5/4'
'-y+5/4, x+5/4, -z+3/4'
'x+3/4, z+3/4, y+3/4'
'-x+5/4, z+5/4, -y+3/4'
'-x+3/4, -z+5/4, y+5/4'
'x+5/4, -z+3/4, -y+5/4'
'z+3/4, y+3/4, x+3/4'
'z+5/4, -y+3/4, -x+5/4'
'-z+5/4, y+5/4, -x+3/4'
'-z+3/4, -y+5/4, x+5/4'

loop_
_atom_site_label
_atom_site_type_symbol
_atom_site_fract_x
_atom_site_fract_y
_atom_site_fract_z
_atom_site_U_iso_or_equiv
_atom_site_adp_type
_atom_site_occupancy
_atom_site_symmetry_multiplicity
_atom_site_calc_flag
_atom_site_refinement_flags
_atom_site_disorder_assembly
_atom_site_disorder_group
Ca1 Ca 0.888311(18) 0.0000 0.7500 0.00605(4) Uani 0.768(3) 2 d SP . .
Al1 Al 1.01867(2) 0.01867(2) 1.01867(2) 0.00500(6) Uani 0.940(3) 3 d SP . .
Al2 Al 1.0000 -0.2500 0.6250 0.00491(6) Uani 1 4 d S . .
O2 O 0.93526(3) -0.06474(3) 0.93526(3) 0.00844(9) Uani 1 3 d S . .
O1 O 0.90049(4) -0.19231(4) 0.71388(4) 0.00948(7) Uani 1 1 d . . .
Ca2 Ca 0.92451(13) 0.0000 0.7500 0.00605(4) Uani 0.1833(9) 2 d SP . .
O3o O 1.1088(16) 0.0021(18) 0.6884(18) 0.006 Uiso 0.0180(19) 1 d P . .
Ca3 Ca 0.9565(4) 0.0000 0.7500 0.00605(4) Uani 0.0457(8) 2 d SP . .
Al3 Al 1.0109(9) -0.0549(9) 1.0552(9) 0.00500(6) Uani 0.0167(9) 1 d P . .
O3c O 1.1250 0.0000 0.7500 0.006 Uiso 0.106(4) 4 d SP . .

loop_
_atom_site_aniso_label
_atom_site_aniso_U_11
_atom_site_aniso_U_22
_atom_site_aniso_U_33
_atom_site_aniso_U_23
_atom_site_aniso_U_13
_atom_site_aniso_U_12
Ca1 0.00603(9) 0.00578(5) 0.00633(5) 0.00027(4) 0.000 0.000
Al1 0.00500(6) 0.00500(6) 0.00500(6) -0.00014(4) -0.00014(4) -0.00014(4)
Al2 0.00520(7) 0.00520(7) 0.00434(10) 0.000 0.000 0.000
O2 0.00844(9) 0.00844(9) 0.00844(9) -0.00143(9) -0.00143(9) -0.00143(9)
O1 0.00961(13) 0.00849(12) 0.01034(13) -0.00259(9) 0.00493(11) -0.00197(9)
Ca2 0.00603(9) 0.00578(5) 0.00633(5) 0.00027(4) 0.000 0.000
Ca3 0.00603(9) 0.00578(5) 0.00633(5) 0.00027(4) 0.000 0.000
Al3 0.00500(6) 0.00500(6) 0.00500(6) -0.00014(4) -0.00014(4) -0.00014(4)

loop_
_atom_type_symbol
_atom_type_description
_atom_type_scat_dispersion_real
_atom_type_scat_dispersion_imag
_atom_type_scat_source
Ca Ca 0.2262 0.3064 'International Tables Vol C Tables 4.2.6.8 and 6.1.1.4'
Al Al 0.0645 0.0514 'International Tables Vol C Tables 4.2.6.8 and 6.1.1.4'
O O 0.0106 0.0060 'International Tables Vol C Tables 4.2.6.8 and 6.1.1.4'

loop_
_geom_angle_atom_site_label_1
_geom_angle_atom_site_label_2
_geom_angle_atom_site_label_3
_geom_angle
_geom_angle_site_symmetry_1
_geom_angle_site_symmetry_3
_geom_angle_publ_flag
Ca3 Ca1 O1 86.437(13) . . ?
Ca3 Ca1 O1 86.437(13) . 28_446 ?
O1 Ca1 O1 172.87(3) . 28_446 ?
Ca3 Ca1 O2 76.546(10) . . ?
O1 Ca1 O2 80.792(17) . . ?
O1 Ca1 O2 97.533(17) 28_446 . ?
Ca3 Ca1 O2 76.546(10) . 28_446 ?
O1 Ca1 O2 97.533(17) . 28_446 ?
O1 Ca1 O2 80.792(17) 28_446 28_446 ?
O2 Ca1 O2 153.091(19) . 28_446 ?
Ca3 Ca1 O1 146.600(10) . 5_546 ?
O1 Ca1 O1 68.63(2) . 5_546 ?
O1 Ca1 O1 117.915(12) 28_446 5_546 ?
O2 Ca1 O1 77.759(16) . 5_546 ?
O2 Ca1 O1 126.907(12) 28_446 5_546 ?
Ca3 Ca1 O1 146.600(10) . 30_455 ?
O1 Ca1 O1 117.915(12) . 30_455 ?
O1 Ca1 O1 68.63(2) 28_446 30_455 ?
O2 Ca1 O1 126.907(12) . 30_455 ?
O2 Ca1 O1 77.759(16) 28_446 30_455 ?
O1 Ca1 O1 66.80(2) 5_546 30_455 ?
Ca3 Ca1 O3o 15.6(4) . 28_446 ?
O1 Ca1 O3o 88.9(5) . 28_446 ?
O1 Ca1 O3o 84.2(5) 28_446 28_446 ?
O2 Ca1 O3o 61.7(4) . 28_446 ?
O2 Ca1 O3o 91.5(4) 28_446 28_446 ?
O1 Ca1 O3o 136.5(4) 5_546 28_446 ?
O1 Ca1 O3o 152.0(5) 30_455 28_446 ?
Ca3 Ca1 O3o 15.6(4) . . ?
O1 Ca1 O3o 84.2(5) . . ?
O1 Ca1 O3o 88.9(5) 28_446 . ?
O2 Ca1 O3o 91.5(4) . . ?
O2 Ca1 O3o 61.7(4) 28_446 . ?
O1 Ca1 O3o 152.0(5) 5_546 . ?
O1 Ca1 O3o 136.5(4) 30_455 . ?
O3o Ca1 O3o 31.2(9) 28_446 . ?
Ca3 Ca1 O3c 0.000(1) . . ?
O1 Ca1 O3c 86.437(13) . . ?
O1 Ca1 O3c 86.437(13) 28_446 . ?
O2 Ca1 O3c 76.546(10) . . ?
O2 Ca1 O3c 76.546(10) 28_446 . ?
O1 Ca1 O3c 146.600(10) 5_546 . ?
O1 Ca1 O3c 146.600(10) 30_455 . ?
O3o Ca1 O3c 15.6(4) 28_446 . ?
O3o Ca1 O3c 15.6(4) . . ?
Ca3 Ca1 Al3 122.2(2) . 41_435 ?
O1 Ca1 Al3 36.1(2) . 41_435 ?
O1 Ca1 Al3 151.0(2) 28_446 41_435 ?
O2 Ca1 Al3 94.2(2) . 41_435 ?
O2 Ca1 Al3 100.0(2) 28_446 41_435 ?
O1 Ca1 Al3 39.7(2) 5_546 41_435 ?
O1 Ca1 Al3 83.1(2) 30_455 41_435 ?
O3o Ca1 Al3 124.6(5) 28_446 41_435 ?
O3o Ca1 Al3 117.3(5) . 41_435 ?
O3c Ca1 Al3 122.2(2) . 41_435 ?
Ca3 Ca1 Al3 122.2(2) . 20_465 ?
O1 Ca1 Al3 151.0(2) . 20_465 ?
O1 Ca1 Al3 36.1(2) 28_446 20_465 ?
O2 Ca1 Al3 100.0(2) . 20_465 ?
O2 Ca1 Al3 94.2(2) 28_446 20_465 ?
O1 Ca1 Al3 83.1(2) 5_546 20_465 ?
O1 Ca1 Al3 39.7(2) 30_455 20_465 ?
O3o Ca1 Al3 117.3(5) 28_446 20_465 ?
O3o Ca1 Al3 124.6(5) . 20_465 ?
O3c Ca1 Al3 122.2(2) . 20_465 ?
Al3 Ca1 Al3 115.6(4) 41_435 20_465 ?
Al3 Al1 Al3 110.6(6) 9_645 5_546 ?
Al3 Al1 Al3 110.6(6) 9_645 . ?
Al3 Al1 Al3 110.6(6) 5_546 . ?
Al3 Al1 O2 71.7(6) 9_645 . ?
Al3 Al1 O2 71.7(6) 5_546 . ?
Al3 Al1 O2 71.7(6) . . ?
Al3 Al1 O1 78.8(6) 9_645 13_645 ?
Al3 Al1 O1 68.7(6) 5_546 13_645 ?
Al3 Al1 O1 169.5(6) . 13_645 ?
O2 Al1 O1 116.917(17) . 13_645 ?
Al3 Al1 O1 169.5(6) 9_645 17_546 ?
Al3 Al1 O1 78.8(6) 5_546 17_546 ?
Al3 Al1 O1 68.7(6) . 17_546 ?
O2 Al1 O1 116.917(17) . 17_546 ?
O1 Al1 O1 101.10(2) 13_645 17_546 ?
Al3 Al1 O1 68.7(6) 9_645 21 ?
Al3 Al1 O1 169.5(6) 5_546 21 ?
Al3 Al1 O1 78.8(6) . 21 ?
O2 Al1 O1 116.917(17) . 21 ?
O1 Al1 O1 101.10(2) 13_645 21 ?
O1 Al1 O1 101.10(2) 17_546 21 ?
Al3 Al1 Ca1 65.7(6) 9_645 21 ?
Al3 Al1 Ca1 121.6(6) 5_546 21 ?
Al3 Al1 Ca1 125.5(6) . 21 ?
O2 Al1 Ca1 137.288(4) . 21 ?
O1 Al1 Ca1 53.083(18) 13_645 21 ?
O1 Al1 Ca1 105.72(2) 17_546 21 ?
O1 Al1 Ca1 48.074(16) 21 21 ?
Al3 Al1 Ca1 125.5(6) 9_645 13_645 ?
Al3 Al1 Ca1 65.7(6) 5_546 13_645 ?
Al3 Al1 Ca1 121.6(6) . 13_645 ?
O2 Al1 Ca1 137.288(4) . 13_645 ?
O1 Al1 Ca1 48.074(16) 13_645 13_645 ?
O1 Al1 Ca1 53.083(18) 17_546 13_645 ?
O1 Al1 Ca1 105.72(2) 21 13_645 ?
Ca1 Al1 Ca1 71.951(7) 21 13_645 ?
Al3 Al1 Ca1 121.6(6) 9_645 17_546 ?
Al3 Al1 Ca1 125.5(6) 5_546 17_546 ?
Al3 Al1 Ca1 65.7(6) . 17_546 ?
O2 Al1 Ca1 137.288(4) . 17_546 ?
O1 Al1 Ca1 105.72(2) 13_645 17_546 ?
O1 Al1 Ca1 48.074(16) 17_546 17_546 ?
O1 Al1 Ca1 53.083(18) 21 17_546 ?
Ca1 Al1 Ca1 71.951(7) 21 17_546 ?
Ca1 Al1 Ca1 71.951(7) 13_645 17_546 ?
Al3 Al1 Ca3 74.8(6) 9_645 . ?
Al3 Al1 Ca3 39.3(6) 5_546 . ?
Al3 Al1 Ca3 110.4(6) . . ?
O2 Al1 Ca3 43.11(5) . . ?
O1 Al1 Ca3 76.09(3) 13_645 . ?
O1 Al1 Ca3 115.56(7) 17_546 . ?
O1 Al1 Ca3 143.17(7) 21 . ?
Ca1 Al1 Ca3 119.287(18) 21 . ?
Ca1 Al1 Ca3 99.24(7) 13_645 . ?
Ca1 Al1 Ca3 163.61(7) 17_546 . ?
Al3 Al1 Ca3 39.3(6) 9_645 5_546 ?
Al3 Al1 Ca3 110.4(6) 5_546 5_546 ?
Al3 Al1 Ca3 74.8(6) . 5_546 ?
O2 Al1 Ca3 43.11(5) . 5_546 ?
O1 Al1 Ca3 115.56(7) 13_645 5_546 ?
O1 Al1 Ca3 143.17(7) 17_546 5_546 ?
O1 Al1 Ca3 76.09(3) 21 5_546 ?
Ca1 Al1 Ca3 99.24(6) 21 5_546 ?
Ca1 Al1 Ca3 163.61(7) 13_645 5_546 ?
Ca1 Al1 Ca3 119.287(18) 17_546 5_546 ?
Ca3 Al1 Ca3 72.58(7) . 5_546 ?
O1 Al2 O1 111.955(18) 16_536 26_644 ?
O1 Al2 O1 104.61(3) 16_536 39 ?
O1 Al2 O1 111.955(18) 26_644 39 ?
O1 Al2 O1 111.955(18) 16_536 . ?
O1 Al2 O1 104.61(3) 26_644 . ?
O1 Al2 O1 111.955(18) 39 . ?
O1 Al2 Al3 144.3(2) 16_536 24_744 ?
O1 Al2 Al3 37.0(2) 26_644 24_744 ?
O1 Al2 Al3 82.5(2) 39 24_744 ?
O1 Al2 Al3 96.7(2) . 24_744 ?
O1 Al2 Al3 37.0(2) 16_536 10_636 ?
O1 Al2 Al3 82.5(2) 26_644 10_636 ?
O1 Al2 Al3 96.7(2) 39 10_636 ?
O1 Al2 Al3 144.3(2) . 10_636 ?
Al3 Al2 Al3 108.1(2) 24_744 10_636 ?
O1 Al2 Al3 96.7(2) 16_536 35_556 ?
O1 Al2 Al3 144.3(2) 26_644 35_556 ?
O1 Al2 Al3 37.0(2) 39 35_556 ?
O1 Al2 Al3 82.5(2) . 35_556 ?
Al3 Al2 Al3 108.1(2) 24_744 35_556 ?
Al3 Al2 Al3 112.3(4) 10_636 35_556 ?
O1 Al2 Al3 82.5(2) 16_536 45_444 ?
O1 Al2 Al3 96.7(2) 26_644 45_444 ?
O1 Al2 Al3 144.3(2) 39 45_444 ?
O1 Al2 Al3 37.0(2) . 45_444 ?
Al3 Al2 Al3 112.3(4) 24_744 45_444 ?
Al3 Al2 Al3 108.1(2) 10_636 45_444 ?
Al3 Al2 Al3 108.1(2) 35_556 45_444 ?
O1 Al2 Ca1 127.695(17) 16_536 9_645 ?
O1 Al2 Ca1 52.305(17) 26_644 9_645 ?
O1 Al2 Ca1 127.695(17) 39 9_645 ?
O1 Al2 Ca1 52.305(17) . 9_645 ?
Al3 Al2 Ca1 56.1(2) 24_744 9_645 ?
Al3 Al2 Ca1 123.9(2) 10_636 9_645 ?
Al3 Al2 Ca1 123.9(2) 35_556 9_645 ?
Al3 Al2 Ca1 56.1(2) 45_444 9_645 ?
O1 Al2 Ca1 52.305(17) 16_536 46_445 ?
O1 Al2 Ca1 127.695(17) 26_644 46_445 ?
O1 Al2 Ca1 52.305(17) 39 46_445 ?
O1 Al2 Ca1 127.695(17) . 46_445 ?
Al3 Al2 Ca1 123.9(2) 24_744 46_445 ?
Al3 Al2 Ca1 56.1(2) 10_636 46_445 ?
Al3 Al2 Ca1 56.1(2) 35_556 46_445 ?
Al3 Al2 Ca1 123.9(2) 45_444 46_445 ?
Ca1 Al2 Ca1 180.0 9_645 46_445 ?
O1 Al2 Ca3 43.44(6) 16_536 37_534 ?
O1 Al2 Ca3 144.51(7) 26_644 37_534 ?
O1 Al2 Ca3 100.70(5) 39 37_534 ?
O1 Al2 Ca3 74.11(4) . 37_534 ?
Al3 Al2 Ca3 170.8(2) 24_744 37_534 ?
Al3 Al2 Ca3 80.2(2) 10_636 37_534 ?
Al3 Al2 Ca3 71.2(2) 35_556 37_534 ?
Al3 Al2 Ca3 60.4(2) 45_444 37_534 ?
Ca1 Al2 Ca3 116.225(6) 9_645 37_534 ?
Ca1 Al2 Ca3 63.775(6) 46_445 37_534 ?
O1 Al2 Ca3 144.51(7) 16_536 . ?
O1 Al2 Ca3 100.70(5) 26_644 . ?
O1 Al2 Ca3 74.11(4) 39 . ?
O1 Al2 Ca3 43.44(6) . . ?
Al3 Al2 Ca3 71.2(2) 24_744 . ?
Al3 Al2 Ca3 170.8(2) 10_636 . ?
Al3 Al2 Ca3 60.4(2) 35_556 . ?
Al3 Al2 Ca3 80.2(2) 45_444 . ?
Ca1 Al2 Ca3 63.775(6) 9_645 . ?
Ca1 Al2 Ca3 116.225(6) 46_445 . ?
Ca3 Al2 Ca3 101.261(4) 37_534 . ?
Al3 O2 Al3 57.0(6) . 5_546 ?
Al3 O2 Al3 57.0(6) . 9_645 ?
Al3 O2 Al3 57.0(6) 5_546 9_645 ?
Al3 O2 Al1 33.5(4) . . ?
Al3 O2 Al1 33.5(4) 5_546 . ?
Al3 O2 Al1 33.5(4) 9_645 . ?
Al3 O2 Ca2 86.3(4) . 9_645 ?
Al3 O2 Ca2 103.1(4) 5_546 9_645 ?
Al3 O2 Ca2 143.3(4) 9_645 9_645 ?
Al1 O2 Ca2 112.68(3) . 9_645 ?
Al3 O2 Ca2 103.1(4) . 5_546 ?
Al3 O2 Ca2 143.3(4) 5_546 5_546 ?
Al3 O2 Ca2 86.3(4) 9_645 5_546 ?
Al1 O2 Ca2 112.68(3) . 5_546 ?
Ca2 O2 Ca2 106.08(3) 9_645 5_546 ?
Al3 O2 Ca2 143.3(4) . . ?
Al3 O2 Ca2 86.3(4) 5_546 . ?
Al3 O2 Ca2 103.1(4) 9_645 . ?
Al1 O2 Ca2 112.68(3) . . ?
Ca2 O2 Ca2 106.08(3) 9_645 . ?
Ca2 O2 Ca2 106.08(3) 5_546 . ?
Al3 O2 Ca3 78.4(4) . 9_645 ?
Al3 O2 Ca3 102.4(4) 5_546 9_645 ?
Al3 O2 Ca3 135.4(4) 9_645 9_645 ?
Al1 O2 Ca3 106.87(7) . 9_645 ?
Ca2 O2 Ca3 9.33(8) 9_645 9_645 ?
Ca2 O2 Ca3 102.84(3) 5_546 9_645 ?
Ca2 O2 Ca3 115.39(10) . 9_645 ?
Al3 O2 Ca3 102.4(4) . 5_546 ?
Al3 O2 Ca3 135.4(4) 5_546 5_546 ?
Al3 O2 Ca3 78.4(4) 9_645 5_546 ?
Al1 O2 Ca3 106.87(7) . 5_546 ?
Ca2 O2 Ca3 115.39(10) 9_645 5_546 ?
Ca2 O2 Ca3 9.33(8) 5_546 5_546 ?
Ca2 O2 Ca3 102.84(3) . 5_546 ?
Ca3 O2 Ca3 111.94(6) 9_645 5_546 ?
Al3 O2 Ca3 135.4(4) . . ?
Al3 O2 Ca3 78.4(4) 5_546 . ?
Al3 O2 Ca3 102.4(4) 9_645 . ?
Al1 O2 Ca3 106.87(7) . . ?
Ca2 O2 Ca3 102.84(3) 9_645 . ?
Ca2 O2 Ca3 115.39(10) 5_546 . ?
Ca2 O2 Ca3 9.33(8) . . ?
Ca3 O2 Ca3 111.94(6) 9_645 . ?
Ca3 O2 Ca3 111.94(6) 5_546 . ?
Al3 O2 Ca1 95.1(4) . 9_645 ?
Al3 O2 Ca1 103.5(4) 5_546 9_645 ?
Al3 O2 Ca1 151.2(4) 9_645 9_645 ?
Al1 O2 Ca1 118.631(15) . 9_645 ?
Ca2 O2 Ca1 10.32(3) 9_645 9_645 ?
Ca2 O2 Ca1 109.20(4) 5_546 9_645 ?
Ca2 O2 Ca1 95.777(19) . 9_645 ?
Ca3 O2 Ca1 19.64(10) 9_645 9_645 ?
Ca3 O2 Ca1 118.45(11) 5_546 9_645 ?
Ca3 O2 Ca1 92.76(4) . 9_645 ?
Al3 O2 Ca1 103.5(4) . 5_546 ?
Al3 O2 Ca1 151.2(4) 5_546 5_546 ?
Al3 O2 Ca1 95.1(4) 9_645 5_546 ?
Al1 O2 Ca1 118.631(15) . 5_546 ?
Ca2 O2 Ca1 95.777(19) 9_645 5_546 ?
Ca2 O2 Ca1 10.32(3) 5_546 5_546 ?
Ca2 O2 Ca1 109.20(4) . 5_546 ?
Ca3 O2 Ca1 92.76(4) 9_645 5_546 ?
Ca3 O2 Ca1 19.64(10) 5_546 5_546 ?
Ca3 O2 Ca1 118.45(11) . 5_546 ?
Ca1 O2 Ca1 98.95(2) 9_645 5_546 ?
Al3 O1 Al2 126.1(4) 41_435 . ?
Al3 O1 Al1 33.1(4) 41_435 37_534 ?
Al2 O1 Al1 137.02(3) . 37_534 ?
Al3 O1 Al3 54.4(7) 41_435 45_444 ?
Al2 O1 Al3 108.6(3) . 45_444 ?
Al1 O1 Al3 31.5(3) 37_534 45_444 ?
Al3 O1 Ca1 88.9(4) 41_435 . ?
Al2 O1 Ca1 122.99(2) . . ?
Al1 O1 Ca1 97.76(2) 37_534 . ?
Al3 O1 Ca1 128.3(3) 45_444 . ?
Al3 O1 Ca2 99.4(4) 41_435 . ?
Al2 O1 Ca2 114.57(4) . . ?
Al1 O1 Ca2 107.33(4) 37_534 . ?
Al3 O1 Ca2 136.8(3) 45_444 . ?
Ca1 O1 Ca2 10.56(3) . . ?
Al3 O1 Ca3 108.3(4) 41_435 . ?
Al2 O1 Ca3 107.16(8) . . ?
Al1 O1 Ca3 115.38(9) 37_534 . ?
Al3 O1 Ca3 143.4(3) 45_444 . ?
Ca1 O1 Ca3 19.55(10) . . ?
Ca2 O1 Ca3 8.99(7) . . ?
Al3 O1 Ca1 125.3(4) 41_435 9_645 ?
Al2 O1 Ca1 94.29(2) . 9_645 ?
Al1 O1 Ca1 92.426(19) 37_534 9_645 ?
Al3 O1 Ca1 80.7(3) 45_444 9_645 ?
Ca1 O1 Ca1 98.430(17) . 9_645 ?
Ca2 O1 Ca1 93.35(2) . 9_645 ?
Ca3 O1 Ca1 88.94(5) . 9_645 ?
Al3 O1 Ca2 121.6(4) 41_435 9_645 ?
Al2 O1 Ca2 99.06(3) . 9_645 ?
Al1 O1 Ca2 88.91(2) 37_534 9_645 ?
Al3 O1 Ca2 79.3(3) 45_444 9_645 ?
Ca1 O1 Ca2 95.731(18) . 9_645 ?
Ca2 O1 Ca2 91.33(3) . 9_645 ?
Ca3 O1 Ca2 87.55(5) . 9_645 ?
Ca1 O1 Ca2 4.762(13) 9_645 9_645 ?
O3o Ca2 O3o 37.0(10) 28_446 . ?
O3o Ca2 O2 104.5(5) 28_446 28_446 ?
O3o Ca2 O2 69.3(5) . 28_446 ?
O3o Ca2 O2 69.3(5) 28_446 . ?
O3o Ca2 O2 104.5(5) . . ?
O2 Ca2 O2 173.73(8) 28_446 . ?
O3o Ca2 O1 99.4(6) 28_446 . ?
O3o Ca2 O1 93.9(5) . . ?
O2 Ca2 O1 98.933(16) 28_446 . ?
O2 Ca2 O1 81.839(18) . . ?
O3o Ca2 O1 93.9(5) 28_446 28_446 ?
O3o Ca2 O1 99.4(6) . 28_446 ?
O2 Ca2 O1 81.839(18) 28_446 28_446 ?
O2 Ca2 O1 98.933(16) . 28_446 ?
O1 Ca2 O1 166.01(8) . 28_446 ?
O3o Ca2 O3c 18.5(5) 28_446 . ?
O3o Ca2 O3c 18.5(5) . . ?
O2 Ca2 O3c 86.86(4) 28_446 . ?
O2 Ca2 O3c 86.86(4) . . ?
O1 Ca2 O3c 97.00(4) . . ?
O1 Ca2 O3c 97.00(4) 28_446 . ?
O3o Ca2 O3o 24.2(6) 28_446 19_755 ?
O3o Ca2 O3o 24.2(6) . 19_755 ?
O2 Ca2 O3o 82.3(5) 28_446 19_755 ?
O2 Ca2 O3o 91.7(5) . 19_755 ?
O1 Ca2 O3o 112.7(5) . 19_755 ?
O1 Ca2 O3o 81.3(5) 28_446 19_755 ?
O3c Ca2 O3o 15.9(4) . 19_755 ?
O3o Ca2 O3o 24.2(6) 28_446 42_635 ?
O3o Ca2 O3o 24.2(6) . 42_635 ?
O2 Ca2 O3o 91.7(5) 28_446 42_635 ?
O2 Ca2 O3o 82.3(5) . 42_635 ?
O1 Ca2 O3o 81.3(4) . 42_635 ?
O1 Ca2 O3o 112.7(5) 28_446 42_635 ?
O3c Ca2 O3o 15.9(4) . 42_635 ?
O3o Ca2 O3o 31.8(9) 19_755 42_635 ?
O3o Ca2 Al3 37.8(6) 28_446 5_546 ?
O3o Ca2 Al3 74.7(6) . 5_546 ?
O2 Ca2 Al3 137.5(2) 28_446 5_546 ?
O2 Ca2 Al3 37.1(2) . 5_546 ?
O1 Ca2 Al3 105.4(2) . 5_546 ?
O1 Ca2 Al3 82.6(2) 28_446 5_546 ?
O3c Ca2 Al3 56.2(2) . 5_546 ?
O3o Ca2 Al3 56.3(5) 19_755 5_546 ?
O3o Ca2 Al3 59.0(5) 42_635 5_546 ?
O3o Ca2 Al3 74.7(6) 28_446 30_455 ?
O3o Ca2 Al3 37.8(6) . 30_455 ?
O2 Ca2 Al3 37.1(2) 28_446 30_455 ?
O2 Ca2 Al3 137.5(2) . 30_455 ?
O1 Ca2 Al3 82.6(2) . 30_455 ?
O1 Ca2 Al3 105.4(2) 28_446 30_455 ?
O3c Ca2 Al3 56.2(2) . 30_455 ?
O3o Ca2 Al3 59.0(5) 19_755 30_455 ?
O3o Ca2 Al3 56.3(5) 42_635 30_455 ?
Al3 Ca2 Al3 112.5(4) 5_546 30_455 ?
O3o Ca2 O1 138.7(5) 28_446 5_546 ?
O3o Ca2 O1 155.9(5) . 5_546 ?
O2 Ca2 O1 114.28(5) 28_446 5_546 ?
O2 Ca2 O1 71.63(3) . 5_546 ?
O1 Ca2 O1 62.14(3) . 5_546 ?
O1 Ca2 O1 104.69(5) 28_446 5_546 ?
O3c Ca2 O1 151.362(17) . 5_546 ?
O3o Ca2 O1 162.8(5) 19_755 5_546 ?
O3o Ca2 O1 137.1(5) 42_635 5_546 ?
Al3 Ca2 O1 107.9(2) 5_546 5_546 ?
Al3 Ca2 O1 131.9(2) 30_455 5_546 ?
O3c O3o O3o 43.1(4) . 19_755 ?
O3c O3o O3o 43.1(4) . 42_635 ?
O3o O3o O3o 83.0(13) 19_755 42_635 ?
O3c O3o O3o 14.7(15) . 28_446 ?
O3o O3o O3o 48.5(6) 19_755 28_446 ?
O3o O3o O3o 48.5(6) 42_635 28_446 ?
O3c O3o Al3 170(2) . 30_455 ?
O3o O3o Al3 145(2) 19_755 30_455 ?
O3o O3o Al3 131(2) 42_635 30_455 ?
O3o O3o Al3 157.0(10) 28_446 30_455 ?
O3c O3o Ca3 82.7(16) . . ?
O3o O3o Ca3 94.3(19) 19_755 . ?
O3o O3o Ca3 94.3(19) 42_635 . ?
O3o O3o Ca3 68.0(6) 28_446 . ?
Al3 O3o Ca3 90.1(9) 30_455 . ?
O3c O3o Ca2 86.2(16) . . ?
O3o O3o Ca2 96.9(19) 19_755 . ?
O3o O3o Ca2 96.9(19) 42_635 . ?
O3o O3o Ca2 71.5(5) 28_446 . ?
Al3 O3o Ca2 86.6(9) 30_455 . ?
Ca3 O3o Ca2 3.55(11) . . ?
O3c O3o Ca3 56.8(13) . 42_635 ?
O3o O3o Ca3 57.3(17) 19_755 42_635 ?
O3o O3o Ca3 57.3(17) 42_635 42_635 ?
O3o O3o Ca3 71.5(5) 28_446 42_635 ?
Al3 O3o Ca3 130.1(11) 30_455 42_635 ?
Ca3 O3o Ca3 139.5(11) . 42_635 ?
Ca2 O3o Ca3 143.0(10) . 42_635 ?
O3c O3o Ca2 59.4(13) . 42_635 ?
O3o O3o Ca2 58.9(18) 19_755 42_635 ?
O3o O3o Ca2 58.9(18) 42_635 42_635 ?
O3o O3o Ca2 74.1(5) 28_446 42_635 ?
Al3 O3o Ca2 127.5(11) 30_455 42_635 ?
Ca3 O3o Ca2 142.1(10) . 42_635 ?
Ca2 O3o Ca2 145.6(9) . 42_635 ?
Ca3 O3o Ca2 2.58(8) 42_635 42_635 ?
O3c O3o Ca1 89.1(16) . . ?
O3o O3o Ca1 99(2) 19_755 . ?
O3o O3o Ca1 99(2) 42_635 . ?
O3o O3o Ca1 74.4(4) 28_446 . ?
Al3 O3o Ca1 83.7(8) 30_455 . ?
Ca3 O3o Ca1 6.42(19) . . ?
Ca2 O3o Ca1 2.88(8) . . ?
Ca3 O3o Ca1 145.9(9) 42_635 . ?
Ca2 O3o Ca1 148.5(9) 42_635 . ?
O3c O3o Ca1 61.6(13) . 42_635 ?
O3o O3o Ca1 60.3(18) 19_755 42_635 ?
O3o O3o Ca1 60.3(18) 42_635 42_635 ?
O3o O3o Ca1 76.3(4) 28_446 42_635 ?
Al3 O3o Ca1 125.4(10) 30_455 42_635 ?
Ca3 O3o Ca1 144.3(10) . 42_635 ?
Ca2 O3o Ca1 147.8(9) . 42_635 ?
Ca3 O3o Ca1 4.76(14) 42_635 42_635 ?
Ca2 O3o Ca1 2.18(6) 42_635 42_635 ?
Ca1 O3o Ca1 150.7(8) . 42_635 ?
Ca1 Ca3 O3o 158.0(6) . 28_446 ?
Ca1 Ca3 O3o 158.0(6) . . ?
O3o Ca3 O3o 44.1(12) 28_446 . ?
Ca1 Ca3 O3c 180.0 . . ?
O3o Ca3 O3c 22.0(6) 28_446 . ?
O3o Ca3 O3c 22.0(6) . . ?
Ca1 Ca3 O3o 161.5(5) . 19_755 ?
O3o Ca3 O3o 28.5(7) 28_446 19_755 ?
O3o Ca3 O3o 28.5(7) . 19_755 ?
O3c Ca3 O3o 18.5(5) . 19_755 ?
Ca1 Ca3 O3o 161.5(5) . 42_635 ?
O3o Ca3 O3o 28.5(7) 28_446 42_635 ?
O3o Ca3 O3o 28.5(7) . 42_635 ?
O3c Ca3 O3o 18.5(5) . 42_635 ?
O3o Ca3 O3o 36.9(10) 19_755 42_635 ?
Ca1 Ca3 O2 83.81(11) . 28_446 ?
O3o Ca3 O2 117.1(6) 28_446 28_446 ?
O3o Ca3 O2 75.2(6) . 28_446 ?
O3c Ca3 O2 96.19(11) . 28_446 ?
O3o Ca3 O2 90.5(5) 19_755 28_446 ?
O3o Ca3 O2 101.3(6) 42_635 28_446 ?
Ca1 Ca3 O2 83.81(11) . . ?
O3o Ca3 O2 75.2(6) 28_446 . ?
O3o Ca3 O2 117.1(6) . . ?
O3c Ca3 O2 96.19(11) . . ?
O3o Ca3 O2 101.3(6) 19_755 . ?
O3o Ca3 O2 90.5(5) 42_635 . ?
O2 Ca3 O2 167.6(2) 28_446 . ?
Ca1 Ca3 O1 74.02(10) . . ?
O3o Ca3 O1 108.1(7) 28_446 . ?
O3o Ca3 O1 101.6(7) . . ?
O3c Ca3 O1 105.98(10) . . ?
O3o Ca3 O1 124.2(5) 19_755 . ?
O3o Ca3 O1 87.7(5) 42_635 . ?
O2 Ca3 O1 96.52(5) 28_446 . ?
O2 Ca3 O1 80.04(4) . . ?
Ca1 Ca3 O1 74.02(10) . 28_446 ?
O3o Ca3 O1 101.6(7) 28_446 28_446 ?
O3o Ca3 O1 108.1(7) . 28_446 ?
O3c Ca3 O1 105.98(10) . 28_446 ?
O3o Ca3 O1 87.7(5) 19_755 28_446 ?
O3o Ca3 O1 124.2(5) 42_635 28_446 ?
O2 Ca3 O1 80.04(4) 28_446 28_446 ?
O2 Ca3 O1 96.52(5) . 28_446 ?
O1 Ca3 O1 148.0(2) . 28_446 ?
Ca1 Ca3 Al3 116.8(2) . 5_546 ?
O3o Ca3 Al3 41.3(7) 28_446 5_546 ?
O3o Ca3 Al3 85.2(7) . 5_546 ?
O3c Ca3 Al3 63.2(2) . 5_546 ?
O3o Ca3 Al3 63.1(6) 19_755 5_546 ?
O3o Ca3 Al3 66.3(6) 42_635 5_546 ?
O2 Ca3 Al3 150.3(3) 28_446 5_546 ?
O2 Ca3 Al3 39.5(2) . 5_546 ?
O1 Ca3 Al3 109.2(2) . 5_546 ?
O1 Ca3 Al3 85.4(2) 28_446 5_546 ?
Ca1 Ca3 Al3 116.8(2) . 30_455 ?
O3o Ca3 Al3 85.2(7) 28_446 30_455 ?
O3o Ca3 Al3 41.3(7) . 30_455 ?
O3c Ca3 Al3 63.2(2) . 30_455 ?
O3o Ca3 Al3 66.3(6) 19_755 30_455 ?
O3o Ca3 Al3 63.1(6) 42_635 30_455 ?
O2 Ca3 Al3 39.5(2) 28_446 30_455 ?
O2 Ca3 Al3 150.3(3) . 30_455 ?
O1 Ca3 Al3 85.4(2) . 30_455 ?
O1 Ca3 Al3 109.2(2) 28_446 30_455 ?
Al3 Ca3 Al3 126.4(5) 5_546 30_455 ?
Al1 Al3 Al3 34.7(3) . 9_645 ?
Al1 Al3 Al3 34.7(3) . 5_546 ?
Al3 Al3 Al3 60.000(2) 9_645 5_546 ?
Al1 Al3 O1 78.2(7) . 17_546 ?
Al3 Al3 O1 112.2(5) 9_645 17_546 ?
Al3 Al3 O1 68.1(6) 5_546 17_546 ?
Al1 Al3 O2 74.9(6) . . ?
Al3 Al3 O2 61.5(3) 9_645 . ?
Al3 Al3 O2 61.5(3) 5_546 . ?
O1 Al3 O2 123.5(6) 17_546 . ?
Al1 Al3 O3o 175.5(12) . 36_554 ?
Al3 Al3 O3o 145.9(11) 9_645 36_554 ?
Al3 Al3 O3o 141.1(11) 5_546 36_554 ?
O1 Al3 O3o 101.9(9) 17_546 36_554 ?
O2 Al3 O3o 101.7(9) . 36_554 ?
Al1 Al3 O1 69.6(6) . 21 ?
Al3 Al3 O1 57.6(6) 9_645 21 ?
Al3 Al3 O1 104.2(5) 5_546 21 ?
O1 Al3 O1 101.1(5) 17_546 21 ?
O2 Al3 O1 114.1(6) . 21 ?
O3o Al3 O1 114.6(9) 36_554 21 ?
Al1 Al3 Ca3 126.9(8) . 9_645 ?
Al3 Al3 Ca3 123.5(3) 9_645 9_645 ?
Al3 Al3 Ca3 94.8(6) 5_546 9_645 ?
O1 Al3 Ca3 100.2(5) 17_546 9_645 ?
O2 Al3 Ca3 62.1(3) . 9_645 ?
O3o Al3 Ca3 48.6(7) 36_554 9_645 ?
O1 Al3 Ca3 155.6(6) 21 9_645 ?
Al1 Al3 Ca2 119.9(7) . 9_645 ?
Al3 Al3 Ca2 118.0(3) 9_645 9_645 ?
Al3 Al3 Ca2 88.1(5) 5_546 9_645 ?
O1 Al3 Ca2 99.6(5) 17_546 9_645 ?
O2 Al3 Ca2 56.6(3) . 9_645 ?
O3o Al3 Ca2 55.6(7) 36_554 9_645 ?
O1 Al3 Ca2 158.7(5) 21 9_645 ?
Ca3 Al3 Ca2 6.99(8) 9_645 9_645 ?
Al1 Al3 Ca1 96.0(7) . 17_546 ?
Al3 Al3 Ca1 109.7(3) 9_645 17_546 ?
Al3 Al3 Ca1 112.1(3) 5_546 17_546 ?
O1 Al3 Ca1 55.0(3) 17_546 17_546 ?
O2 Al3 Ca1 170.6(6) . 17_546 ?
O3o Al3 Ca1 87.6(8) 36_554 17_546 ?
O1 Al3 Ca1 59.5(3) 21 17_546 ?
Ca3 Al3 Ca1 126.7(4) 9_645 17_546 ?
Ca2 Al3 Ca1 131.9(4) 9_645 17_546 ?
Al1 Al3 Al2 101.8(7) . 7_666 ?
Al3 Al3 Al2 78.9(7) 9_645 7_666 ?
Al3 Al3 Al2 136.1(7) 5_546 7_666 ?
O1 Al3 Al2 120.5(5) 17_546 7_666 ?
O2 Al3 Al2 113.2(5) . 7_666 ?
O3o Al3 Al2 82.0(8) 36_554 7_666 ?
O1 Al3 Al2 34.4(2) 21 7_666 ?
Ca3 Al3 Al2 122.2(4) 9_645 7_666 ?
Ca2 Al3 Al2 127.3(4) 9_645 7_666 ?
Ca1 Al3 Al2 66.1(2) 17_546 7_666 ?
Al1 Al3 Ca1 113.2(7) . 9_645 ?
Al3 Al3 Ca1 112.6(3) 9_645 9_645 ?
Al3 Al3 Ca1 81.7(5) 5_546 9_645 ?
O1 Al3 Ca1 98.9(4) 17_546 9_645 ?
O2 Al3 Ca1 51.5(3) . 9_645 ?
O3o Al3 Ca1 62.3(7) 36_554 9_645 ?
O1 Al3 Ca1 159.9(5) 21 9_645 ?
Ca3 Al3 Ca1 13.71(11) 9_645 9_645 ?
Ca2 Al3 Ca1 6.73(4) 9_645 9_645 ?
Ca1 Al3 Ca1 136.5(4) 17_546 9_645 ?
Al2 Al3 Ca1 131.8(4) 7_666 9_645 ?
O3o O3c O3o 93.7(7) . 19_755 ?
O3o O3c O3o 93.7(7) . 42_635 ?
O3o O3c O3o 151(3) 19_755 42_635 ?
O3o O3c O3o 151(3) . 28_446 ?
O3o O3c O3o 93.7(7) 19_755 28_446 ?
O3o O3c O3o 93.7(7) 42_635 28_446 ?
O3o O3c Ca3 75.3(15) . . ?
O3o O3c Ca3 104.7(15) 19_755 . ?
O3o O3c Ca3 104.7(15) 42_635 . ?
O3o O3c Ca3 75.3(15) 28_446 . ?
O3o O3c Ca3 104.7(15) . 42_635 ?
O3o O3c Ca3 75.3(15) 19_755 42_635 ?
O3o O3c Ca3 75.3(15) 42_635 42_635 ?
O3o O3c Ca3 104.7(15) 28_446 42_635 ?
Ca3 O3c Ca3 180.0 . 42_635 ?
O3o O3c Ca2 75.3(15) . . ?
O3o O3c Ca2 104.7(15) 19_755 . ?
O3o O3c Ca2 104.7(15) 42_635 . ?
O3o O3c Ca2 75.3(15) 28_446 . ?
Ca3 O3c Ca2 0.0 . . ?
Ca3 O3c Ca2 180.0 42_635 . ?
O3o O3c Ca2 104.7(15) . 42_635 ?
O3o O3c Ca2 75.3(15) 19_755 42_635 ?
O3o O3c Ca2 75.3(15) 42_635 42_635 ?
O3o O3c Ca2 104.7(15) 28_446 42_635 ?
Ca3 O3c Ca2 180.0 . 42_635 ?
Ca3 O3c Ca2 0.0 42_635 42_635 ?
Ca2 O3c Ca2 180.0 . 42_635 ?
O3o O3c Ca1 75.3(15) . . ?
O3o O3c Ca1 104.7(15) 19_755 . ?
O3o O3c Ca1 104.7(15) 42_635 . ?
O3o O3c Ca1 75.3(15) 28_446 . ?
Ca3 O3c Ca1 0.0 . . ?
Ca3 O3c Ca1 180.0 42_635 . ?
Ca2 O3c Ca1 0.0 . . ?
Ca2 O3c Ca1 180.0 42_635 . ?
O3o O3c Ca1 104.7(15) . 42_635 ?
O3o O3c Ca1 75.3(15) 19_755 42_635 ?
O3o O3c Ca1 75.3(15) 42_635 42_635 ?
O3o O3c Ca1 104.7(15) 28_446 42_635 ?
Ca3 O3c Ca1 180.0 . 42_635 ?
Ca3 O3c Ca1 0.0 42_635 42_635 ?
Ca2 O3c Ca1 180.0 . 42_635 ?
Ca2 O3c Ca1 0.0 42_635 42_635 ?
Ca1 O3c Ca1 180.0 . 42_635 ?

loop_
_geom_bond_atom_site_label_1
_geom_bond_atom_site_label_2
_geom_bond_distance
_geom_bond_site_symmetry_2
_geom_bond_publ_flag
Ca1 Ca3 0.817(4) . ?
Ca1 O1 2.3470(4) . ?
Ca1 O1 2.3470(4) 28_446 ?
Ca1 O2 2.4156(4) . ?
Ca1 O2 2.4156(4) 28_446 ?
Ca1 O1 2.5012(5) 5_546 ?
Ca1 O1 2.5012(5) 30_455 ?
Ca1 O3o 2.74(2) 28_446 ?
Ca1 O3o 2.74(2) . ?
Ca1 O3c 2.8334(2) . ?
Ca1 Al3 2.864(11) 41_435 ?
Ca1 Al3 2.864(11) 20_465 ?
Al1 Al3 0.988(11) 9_645 ?
Al1 Al3 0.988(11) 5_546 ?
Al1 Al3 0.988(11) . ?
Al1 O2 1.7295(8) . ?
Al1 O1 1.7716(5) 13_645 ?
Al1 O1 1.7716(5) 17_546 ?
Al1 O1 1.7716(4) 21 ?
Al1 Ca1 3.1257(3) 21 ?
Al1 Ca1 3.1257(3) 13_645 ?
Al1 Ca1 3.1257(3) 17_546 ?
Al1 Ca3 3.3087(10) . ?
Al1 Ca3 3.3087(10) 5_546 ?
Al2 O1 1.7401(4) 16_536 ?
Al2 O1 1.7401(4) 26_644 ?
Al2 O1 1.7401(4) 39 ?
Al2 O1 1.7401(4) . ?
Al2 Al3 2.919(11) 24_744 ?
Al2 Al3 2.919(11) 10_636 ?
Al2 Al3 2.919(11) 35_556 ?
Al2 Al3 2.919(11) 45_444 ?
Al2 Ca1 3.1521(2) 9_645 ?
Al2 Ca1 3.1521(2) 46_445 ?
Al2 Ca3 3.3862(7) 37_534 ?
Al2 Ca3 3.3862(7) . ?
O2 Al3 1.701(11) . ?
O2 Al3 1.701(11) 5_546 ?
O2 Al3 1.701(11) 9_645 ?
O2 Ca2 2.3528(3) 9_645 ?
O2 Ca2 2.3528(3) 5_546 ?
O2 Ca2 2.3528(3) . ?
O2 Ca3 2.3631(5) 9_645 ?
O2 Ca3 2.3631(5) 5_546 ?
O2 Ca3 2.3631(5) . ?
O2 Ca1 2.4156(4) 9_645 ?
O2 Ca1 2.4156(4) 5_546 ?
O1 Al3 1.687(11) 41_435 ?
O1 Al1 1.7716(4) 37_534 ?
O1 Al3 1.854(11) 45_444 ?
O1 Ca2 2.3600(5) . ?
O1 Ca3 2.4367(13) . ?
O1 Ca1 2.5012(5) 9_645 ?
O1 Ca2 2.8729(14) 9_645 ?
Ca2 O3o 2.33(2) 28_446 ?
Ca2 O3o 2.33(2) . ?
Ca2 O2 2.3528(3) 28_446 ?
Ca2 O1 2.3600(5) 28_446 ?
Ca2 O3c 2.4001(15) . ?
Ca2 O3o 2.70(2) 19_755 ?
Ca2 O3o 2.70(2) 42_635 ?
Ca2 Al3 2.814(11) 5_546 ?
Ca2 Al3 2.814(11) 30_455 ?
Ca2 O1 2.8729(14) 5_546 ?
O3o O3c 0.76(2) . ?
O3o O3o 1.11(3) 19_755 ?
O3o O3o 1.11(3) 42_635 ?
O3o O3o 1.48(4) 28_446 ?
O3o Al3 1.73(2) 30_455 ?
O3o Ca3 1.97(2) . ?
O3o Ca3 2.33(2) 42_635 ?
O3o Ca2 2.70(2) 42_635 ?
O3o Ca1 3.12(2) 42_635 ?
Ca3 O3o 1.97(2) 28_446 ?
Ca3 O3c 2.017(4) . ?
Ca3 O3o 2.33(2) 19_755 ?
Ca3 O3o 2.33(2) 42_635 ?
Ca3 O2 2.3631(5) 28_446 ?
Ca3 O1 2.4367(13) 28_446 ?
Ca3 Al3 2.620(11) 5_546 ?
Ca3 Al3 2.620(11) 30_455 ?
Al3 Al3 1.624(19) 9_645 ?
Al3 Al3 1.624(19) 5_546 ?
Al3 O1 1.687(11) 17_546 ?
Al3 O3o 1.73(2) 36_554 ?
Al3 O1 1.854(11) 21 ?
Al3 Ca3 2.620(11) 9_645 ?
Al3 Ca2 2.814(11) 9_645 ?
Al3 Ca1 2.864(11) 17_546 ?
Al3 Al2 2.919(11) 7_666 ?
Al3 Ca1 3.076(11) 9_645 ?
O3c O3o 0.76(2) 19_755 ?
O3c O3o 0.76(2) 42_635 ?
O3c O3o 0.76(2) 28_446 ?
O3c Ca3 2.017(4) 42_635 ?
O3c Ca2 2.4001(15) 42_635 ?
O3c Ca1 2.8334(2) 42_635 ?
